data_1507572
loop_
_publ_author_name
'Chen, Shi'
'Salo, Eric C.'
'Wheeler, Kraig A.'
'Kerrigan, Nessan J.'

_publ_section_title
;
 BINAPHANE-Catalyzed Asymmetric Synthesis of trans-\b-Lactams from
 Disubstituted Ketenes and N-Tosyl Arylimines.
;
_journal_issue 7
_journal_name_full 'Organic letters'
_journal_page_first 1784
_journal_page_last 1787
_journal_paper_doi 10.1021/ol3003783
_journal_volume 14
_journal_year 2012
_chemical_formula_moiety 'C24 H23 N O4 S'
_chemical_formula_sum 'C24 H23 N O4 S'
_chemical_formula_weight 421.49
_chemical_name_systematic
; 
 ? 
;
_space_group_IT_number 15
_symmetry_cell_setting monoclinic
_symmetry_space_group_name_Hall '-C 2yc'
_symmetry_space_group_name_H-M 'C 1 2/c 1'
_atom_sites_solution_hydrogens geom
_atom_sites_solution_primary direct
_atom_sites_solution_secondary difmap
_audit_creation_method SHELXL-97
_cell_angle_alpha 90.00
_cell_angle_beta 117.639(2)
_cell_angle_gamma 90.00
_cell_formula_units_Z 8
_cell_length_a 22.7677(6)
_cell_length_b 9.8927(3)
_cell_length_c 20.9508(8)
_cell_measurement_reflns_used 5351
_cell_measurement_temperature 100(2)
_cell_measurement_theta_max 66.466
_cell_measurement_theta_min 4.340
_cell_volume 4180.4(2)
_computing_cell_refinement APEX2
_computing_data_collection 'APEX2 (Bruker, 2010)'
_computing_data_reduction
;
SAINT (Bruker, 2008) and XPREP (Bruker, 2008)
;
_computing_molecular_graphics 'XSEED (Barbour, 2001)'
_computing_publication_material 'XSEED (Barbour, 2001)'
_computing_structure_refinement 'SHELXL-97 (Sheldrick, 2008)'
_computing_structure_solution 'SHELXS-97 (Sheldrick, 2008)'
_diffrn_ambient_temperature 100(2)
_diffrn_detector_area_resol_mean 8.33
_diffrn_measured_fraction_theta_full 0.988
_diffrn_measured_fraction_theta_max 0.988
_diffrn_measurement_device_type 'Bruker APEXII CCD'
_diffrn_measurement_method 'phi and omega scans'
_diffrn_radiation_monochromator graphite
_diffrn_radiation_source 'fine-focus sealed tube'
_diffrn_radiation_type CuK\a
_diffrn_radiation_wavelength 1.54178
_diffrn_reflns_av_R_equivalents 0.0856
_diffrn_reflns_av_sigmaI/netI 0.0729
_diffrn_reflns_limit_h_max 24
_diffrn_reflns_limit_h_min -27
_diffrn_reflns_limit_k_max 11
_diffrn_reflns_limit_k_min -11
_diffrn_reflns_limit_l_max 24
_diffrn_reflns_limit_l_min -21
_diffrn_reflns_number 16214
_diffrn_reflns_theta_full 67.32
_diffrn_reflns_theta_max 67.32
_diffrn_reflns_theta_min 4.38
_exptl_absorpt_coefficient_mu 1.633
_exptl_absorpt_correction_T_max 0.8723
_exptl_absorpt_correction_T_min 0.5104
_exptl_absorpt_correction_type multi-scan
_exptl_absorpt_process_details 'SADABS (Bruker, 2010)'
_exptl_crystal_colour colorless
_exptl_crystal_density_diffrn 1.339
_exptl_crystal_density_method 'not measured'
_exptl_crystal_description 'transparent lath'
_exptl_crystal_F_000 1776
_exptl_crystal_size_max 0.48
_exptl_crystal_size_mid 0.17
_exptl_crystal_size_min 0.09
_refine_diff_density_max 0.339
_refine_diff_density_min -0.427
_refine_diff_density_rms 0.059
_refine_ls_extinction_method none
_refine_ls_goodness_of_fit_ref 1.026
_refine_ls_hydrogen_treatment constr
_refine_ls_matrix_type full
_refine_ls_number_parameters 274
_refine_ls_number_reflns 3705
_refine_ls_number_restraints 0
_refine_ls_restrained_S_all 1.026
_refine_ls_R_factor_all 0.0888
_refine_ls_R_factor_gt 0.0543
_refine_ls_shift/su_max 0.000
_refine_ls_shift/su_mean 0.000
_refine_ls_structure_factor_coef Fsqd
_refine_ls_weighting_details 'calc w=1/[\s^2^(Fo^2^)+(0.0601P)^2^+5.5632P] where P=(Fo^2^+2Fc^2^)/3'
_refine_ls_weighting_scheme calc
_refine_ls_wR_factor_gt 0.1263
_refine_ls_wR_factor_ref 0.1449
_reflns_number_gt 2575
_reflns_number_total 3705
_reflns_threshold_expression >2sigma(I)
_cod_data_source_file ol3003783_si_003.cif
_cod_data_source_block nker03
_cod_original_sg_symbol_H-M 'C 2/c'
_cod_database_code 1507572

loop_
_symmetry_equiv_pos_as_xyz
'x, y, z'
'-x, y, -z+1/2'
'x+1/2, y+1/2, z'
'-x+1/2, y+1/2, -z+1/2'
'-x, -y, -z'
'x, -y, z-1/2'
'-x+1/2, -y+1/2, -z'
'x+1/2, -y+1/2, z-1/2'

loop_
_atom_site_label
_atom_site_type_symbol
_atom_site_fract_x
_atom_site_fract_y
_atom_site_fract_z
_atom_site_U_iso_or_equiv
_atom_site_adp_type
_atom_site_occupancy
_atom_site_symmetry_multiplicity
_atom_site_calc_flag
_atom_site_refinement_flags
S1 S 0.10452(4) 0.64949(8) 0.40814(4) 0.0302(2) Uani 1 1 d .
O1 O 0.14626(11) 0.8920(2) 0.53156(11) 0.0362(6) Uani 1 1 d .
O2 O 0.09746(11) 0.6111(2) 0.33915(11) 0.0366(6) Uani 1 1 d .
O3 O 0.14873(10) 0.5796(2) 0.47162(12) 0.0376(6) Uani 1 1 d .
O4 O 0.29731(11) 0.8792(2) 0.24261(12) 0.0386(6) Uani 1 1 d .
N1 N 0.13018(12) 0.8097(3) 0.41853(13) 0.0311(6) Uani 1 1 d .
C1 C 0.13824(14) 0.9057(3) 0.47119(16) 0.0300(7) Uani 1 1 d .
C2 C 0.13228(15) 1.0245(3) 0.42133(16) 0.0292(7) Uani 1 1 d .
C3 C 0.11990(15) 0.9114(3) 0.36175(16) 0.0288(7) Uani 1 1 d .
H3 H 0.0728 0.9120 0.3230 0.035 Uiso 1 1 calc R
C4 C 0.16747(15) 0.9023(3) 0.33039(16) 0.0278(7) Uani 1 1 d .
C5 C 0.15287(16) 0.9715(3) 0.26763(16) 0.0330(7) Uani 1 1 d .
H5 H 0.1131 1.0227 0.2452 0.040 Uiso 1 1 calc R
C6 C 0.19508(16) 0.9681(3) 0.23654(16) 0.0336(7) Uani 1 1 d .
H6 H 0.1844 1.0167 0.1934 0.040 Uiso 1 1 calc R
C7 C 0.25261(15) 0.8934(3) 0.26900(16) 0.0310(7) Uani 1 1 d .
C8 C 0.26851(15) 0.8241(3) 0.33267(17) 0.0321(7) Uani 1 1 d .
H8 H 0.3084 0.7734 0.3553 0.039 Uiso 1 1 calc R
C9 C 0.22606(15) 0.8290(3) 0.36306(16) 0.0306(7) Uani 1 1 d .
H9 H 0.2371 0.7819 0.4067 0.037 Uiso 1 1 calc R
C10 C 0.28519(18) 0.9542(4) 0.17929(19) 0.0446(9) Uani 1 1 d .
H10A H 0.2421 0.9281 0.1398 0.067 Uiso 1 1 calc R
H10B H 0.3202 0.9349 0.1658 0.067 Uiso 1 1 calc R
H10C H 0.2850 1.0511 0.1889 0.067 Uiso 1 1 calc R
C11 C 0.19638(16) 1.1038(3) 0.44741(17) 0.0345(8) Uani 1 1 d .
H11A H 0.1953 1.1575 0.4076 0.052 Uiso 1 1 calc R
H11B H 0.2339 1.0409 0.4648 0.052 Uiso 1 1 calc R
H11C H 0.2013 1.1640 0.4867 0.052 Uiso 1 1 calc R
C12 C 0.07042(15) 1.1095(3) 0.40028(16) 0.0296(7) Uani 1 1 d .
C13 C 0.06142(17) 1.2292(3) 0.36202(17) 0.0372(8) Uani 1 1 d .
H13 H 0.0958 1.2615 0.3523 0.045 Uiso 1 1 calc R
C14 C 0.00334(17) 1.3016(4) 0.33804(17) 0.0393(8) Uani 1 1 d .
H14 H -0.0021 1.3826 0.3115 0.047 Uiso 1 1 calc R
C15 C -0.04718(17) 1.2578(4) 0.35222(17) 0.0393(8) Uani 1 1 d .
H15 H -0.0870 1.3083 0.3358 0.047 Uiso 1 1 calc R
C16 C -0.03885(16) 1.1400(4) 0.39038(17) 0.0372(8) Uani 1 1 d .
H16 H -0.0732 1.1093 0.4005 0.045 Uiso 1 1 calc R
C17 C 0.01899(15) 1.0658(3) 0.41417(16) 0.0321(7) Uani 1 1 d .
H17 H 0.0239 0.9843 0.4402 0.038 Uiso 1 1 calc R
C18 C 0.02611(15) 0.6570(3) 0.40390(16) 0.0276(7) Uani 1 1 d .
C19 C 0.02022(15) 0.6542(3) 0.46690(16) 0.0308(7) Uani 1 1 d .
H19 H 0.0587 0.6485 0.5123 0.037 Uiso 1 1 calc R
C20 C -0.04162(15) 0.6598(3) 0.46311(16) 0.0316(7) Uani 1 1 d .
H20 H -0.0455 0.6580 0.5064 0.038 Uiso 1 1 calc R
C21 C -0.09875(15) 0.6680(3) 0.39722(16) 0.0306(7) Uani 1 1 d .
C22 C -0.09185(16) 0.6721(3) 0.33474(17) 0.0325(7) Uani 1 1 d .
H22 H -0.1303 0.6781 0.2893 0.039 Uiso 1 1 calc R
C23 C -0.02997(15) 0.6674(3) 0.33737(16) 0.0302(7) Uani 1 1 d .
H23 H -0.0259 0.6713 0.2943 0.036 Uiso 1 1 calc R
C24 C -0.16535(16) 0.6708(4) 0.39562(18) 0.0392(8) Uani 1 1 d .
H24A H -0.2002 0.6763 0.3456 0.059 Uiso 1 1 calc R
H24B H -0.1681 0.7497 0.4224 0.059 Uiso 1 1 calc R
H24C H -0.1712 0.5882 0.4178 0.059 Uiso 1 1 calc R

loop_
_atom_site_aniso_label
_atom_site_aniso_U_11
_atom_site_aniso_U_22
_atom_site_aniso_U_33
_atom_site_aniso_U_23
_atom_site_aniso_U_13
_atom_site_aniso_U_12
S1 0.0321(4) 0.0273(4) 0.0348(4) 0.0034(3) 0.0186(3) 0.0036(3)
O1 0.0393(13) 0.0428(15) 0.0282(12) 0.0014(10) 0.0172(10) 0.0014(11)
O2 0.0412(13) 0.0345(14) 0.0421(13) -0.0035(10) 0.0262(11) 0.0026(10)
O3 0.0311(12) 0.0351(14) 0.0452(13) 0.0093(10) 0.0164(10) 0.0066(10)
O4 0.0366(13) 0.0449(15) 0.0440(13) 0.0070(11) 0.0269(11) 0.0015(11)
N1 0.0344(15) 0.0325(16) 0.0324(14) 0.0014(11) 0.0207(12) -0.0007(12)
C1 0.0262(17) 0.0310(19) 0.0334(18) -0.0001(14) 0.0143(13) 0.0027(14)
C2 0.0303(17) 0.0279(18) 0.0325(16) -0.0024(13) 0.0171(13) -0.0028(14)
C3 0.0333(17) 0.0257(18) 0.0305(16) 0.0012(13) 0.0174(13) -0.0009(14)
C4 0.0304(17) 0.0247(17) 0.0303(16) -0.0029(13) 0.0158(13) -0.0009(13)
C5 0.0343(18) 0.0305(19) 0.0341(17) 0.0069(14) 0.0157(14) 0.0077(15)
C6 0.0381(19) 0.035(2) 0.0300(16) 0.0076(14) 0.0173(14) 0.0024(15)
C7 0.0314(17) 0.0293(18) 0.0348(17) 0.0001(14) 0.0175(14) -0.0041(14)
C8 0.0285(18) 0.0297(19) 0.0379(17) 0.0045(14) 0.0151(14) 0.0049(14)
C9 0.0350(18) 0.0295(18) 0.0297(16) 0.0048(13) 0.0169(14) 0.0023(14)
C10 0.055(2) 0.043(2) 0.051(2) 0.0049(17) 0.0369(18) -0.0039(18)
C11 0.0332(18) 0.035(2) 0.0386(18) -0.0033(14) 0.0191(14) -0.0020(15)
C12 0.0322(18) 0.0295(18) 0.0280(15) -0.0045(13) 0.0149(13) 0.0001(14)
C13 0.042(2) 0.036(2) 0.0409(19) 0.0032(15) 0.0259(16) 0.0029(16)
C14 0.050(2) 0.037(2) 0.0313(17) 0.0015(15) 0.0191(16) 0.0125(17)
C15 0.037(2) 0.045(2) 0.0333(18) -0.0066(15) 0.0142(15) 0.0092(17)
C16 0.0314(18) 0.044(2) 0.0364(18) -0.0088(16) 0.0153(14) -0.0005(16)
C17 0.0331(18) 0.0305(19) 0.0332(17) -0.0040(14) 0.0160(14) -0.0034(14)
C18 0.0315(17) 0.0226(17) 0.0335(16) 0.0027(13) 0.0191(14) -0.0007(13)
C19 0.0317(17) 0.0283(18) 0.0314(16) 0.0001(13) 0.0137(13) -0.0024(14)
C20 0.0379(19) 0.0292(18) 0.0335(17) -0.0015(13) 0.0214(15) -0.0041(14)
C21 0.0343(18) 0.0234(17) 0.0379(18) -0.0011(13) 0.0199(15) 0.0001(14)
C22 0.0326(18) 0.0325(19) 0.0308(16) 0.0030(13) 0.0132(14) 0.0015(14)
C23 0.0380(19) 0.0279(18) 0.0294(16) 0.0016(13) 0.0197(14) 0.0016(14)
C24 0.0356(19) 0.043(2) 0.044(2) 0.0010(16) 0.0223(16) 0.0003(16)

loop_
_atom_type_symbol
_atom_type_description
_atom_type_scat_dispersion_real
_atom_type_scat_dispersion_imag
_atom_type_scat_source
C C 0.0181 0.0091 'International Tables Vol C Tables 4.2.6.8 and 6.1.1.4'
H H 0.0000 0.0000 'International Tables Vol C Tables 4.2.6.8 and 6.1.1.4'
N N 0.0311 0.0180 'International Tables Vol C Tables 4.2.6.8 and 6.1.1.4'
O O 0.0492 0.0322 'International Tables Vol C Tables 4.2.6.8 and 6.1.1.4'
S S 0.3331 0.5567 'International Tables Vol C Tables 4.2.6.8 and 6.1.1.4'

loop_
_geom_angle_atom_site_label_1
_geom_angle_atom_site_label_2
_geom_angle_atom_site_label_3
_geom_angle
O3 S1 O2 121.05(14)
O3 S1 N1 106.67(14)
O2 S1 N1 104.66(13)
O3 S1 C18 109.38(14)
O2 S1 C18 109.08(14)
N1 S1 C18 104.70(14)
C7 O4 C10 117.4(3)
C1 N1 C3 94.9(2)
C1 N1 S1 131.0(2)
C3 N1 S1 128.4(2)
O1 C1 N1 130.8(3)
O1 C1 C2 136.6(3)
N1 C1 C2 92.6(2)
C11 C2 C12 115.2(3)
C11 C2 C1 112.6(3)
C12 C2 C1 113.5(2)
C11 C2 C3 115.7(2)
C12 C2 C3 110.9(2)
C1 C2 C3 85.6(2)
N1 C3 C4 115.4(3)
N1 C3 C2 86.8(2)
C4 C3 C2 118.6(3)
N1 C3 H3 111.3
C4 C3 H3 111.3
C2 C3 H3 111.3
C5 C4 C9 118.8(3)
C5 C4 C3 118.8(3)
C9 C4 C3 122.5(3)
C4 C5 C6 121.4(3)
C4 C5 H5 119.3
C6 C5 H5 119.3
C7 C6 C5 119.2(3)
C7 C6 H6 120.4
C5 C6 H6 120.4
O4 C7 C6 124.7(3)
O4 C7 C8 115.1(3)
C6 C7 C8 120.2(3)
C9 C8 C7 119.9(3)
C9 C8 H8 120.1
C7 C8 H8 120.1
C8 C9 C4 120.6(3)
C8 C9 H9 119.7
C4 C9 H9 119.7
O4 C10 H10A 109.5
O4 C10 H10B 109.5
H10A C10 H10B 109.5
O4 C10 H10C 109.5
H10A C10 H10C 109.5
H10B C10 H10C 109.5
C2 C11 H11A 109.5
C2 C11 H11B 109.5
H11A C11 H11B 109.5
C2 C11 H11C 109.5
H11A C11 H11C 109.5
H11B C11 H11C 109.5
C13 C12 C17 118.0(3)
C13 C12 C2 120.5(3)
C17 C12 C2 121.4(3)
C14 C13 C12 120.9(3)
C14 C13 H13 119.6
C12 C13 H13 119.6
C13 C14 C15 120.7(3)
C13 C14 H14 119.6
C15 C14 H14 119.6
C16 C15 C14 119.1(3)
C16 C15 H15 120.5
C14 C15 H15 120.5
C15 C16 C17 120.7(3)
C15 C16 H16 119.6
C17 C16 H16 119.6
C16 C17 C12 120.6(3)
C16 C17 H17 119.7
C12 C17 H17 119.7
C19 C18 C23 120.4(3)
C19 C18 S1 119.9(2)
C23 C18 S1 119.7(2)
C20 C19 C18 119.5(3)
C20 C19 H19 120.2
C18 C19 H19 120.2
C19 C20 C21 121.4(3)
C19 C20 H20 119.3
C21 C20 H20 119.3
C22 C21 C20 118.3(3)
C22 C21 C24 122.2(3)
C20 C21 C24 119.5(3)
C23 C22 C21 121.3(3)
C23 C22 H22 119.4
C21 C22 H22 119.4
C22 C23 C18 119.1(3)
C22 C23 H23 120.4
C18 C23 H23 120.4
C21 C24 H24A 109.5
C21 C24 H24B 109.5
H24A C24 H24B 109.5
C21 C24 H24C 109.5
H24A C24 H24C 109.5
H24B C24 H24C 109.5

loop_
_geom_bond_atom_site_label_1
_geom_bond_atom_site_label_2
_geom_bond_distance
S1 O3 1.420(2)
S1 O2 1.430(2)
S1 N1 1.668(3)
S1 C18 1.747(3)
O1 C1 1.199(3)
O4 C7 1.372(3)
O4 C10 1.431(4)
N1 C1 1.402(4)
N1 C3 1.492(4)
C1 C2 1.536(4)
C2 C11 1.518(4)
C2 C12 1.520(4)
C2 C3 1.601(4)
C3 C4 1.508(4)
C3 H3 1.0000
C4 C5 1.379(4)
C4 C9 1.388(4)
C5 C6 1.389(4)
C5 H5 0.9500
C6 C7 1.378(4)
C6 H6 0.9500
C7 C8 1.390(4)
C8 C9 1.383(4)
C8 H8 0.9500
C9 H9 0.9500
C10 H10A 0.9800
C10 H10B 0.9800
C10 H10C 0.9800
C11 H11A 0.9800
C11 H11B 0.9800
C11 H11C 0.9800
C12 C13 1.391(4)
C12 C17 1.400(4)
C13 C14 1.377(5)
C13 H13 0.9500
C14 C15 1.384(5)
C14 H14 0.9500
C15 C16 1.376(5)
C15 H15 0.9500
C16 C17 1.383(4)
C16 H16 0.9500
C17 H17 0.9500
C18 C19 1.387(4)
C18 C23 1.390(4)
C19 C20 1.374(4)
C19 H19 0.9500
C20 C21 1.392(4)
C20 H20 0.9500
C21 C22 1.389(4)
C21 C24 1.501(4)
C22 C23 1.385(4)
C22 H22 0.9500
C23 H23 0.9500
C24 H24A 0.9800
C24 H24B 0.9800
C24 H24C 0.9800

loop_
_geom_torsion_atom_site_label_1
_geom_torsion_atom_site_label_2
_geom_torsion_atom_site_label_3
_geom_torsion_atom_site_label_4
_geom_torsion
O3 S1 N1 C1 -58.9(3)
O2 S1 N1 C1 171.7(3)
C18 S1 N1 C1 57.0(3)
O3 S1 N1 C3 154.5(2)
O2 S1 N1 C3 25.1(3)
C18 S1 N1 C3 -89.6(3)
C3 N1 C1 O1 177.0(3)
S1 N1 C1 O1 22.7(5)
C3 N1 C1 C2 -2.7(2)
S1 N1 C1 C2 -157.0(2)
O1 C1 C2 C11 66.8(5)
N1 C1 C2 C11 -113.6(3)
O1 C1 C2 C12 -66.3(5)
N1 C1 C2 C12 113.4(3)
O1 C1 C2 C3 -177.2(4)
N1 C1 C2 C3 2.5(2)
C1 N1 C3 C4 122.9(3)
S1 N1 C3 C4 -81.8(3)
C1 N1 C3 C2 2.6(2)
S1 N1 C3 C2 157.9(2)
C11 C2 C3 N1 110.6(3)
C12 C2 C3 N1 -115.8(2)
C1 C2 C3 N1 -2.3(2)
C11 C2 C3 C4 -6.7(4)
C12 C2 C3 C4 126.9(3)
C1 C2 C3 C4 -119.6(3)
N1 C3 C4 C5 166.0(3)
C2 C3 C4 C5 -93.2(4)
N1 C3 C4 C9 -15.4(4)
C2 C3 C4 C9 85.5(4)
C9 C4 C5 C6 0.6(5)
C3 C4 C5 C6 179.4(3)
C4 C5 C6 C7 0.3(5)
C10 O4 C7 C6 4.1(5)
C10 O4 C7 C8 -176.7(3)
C5 C6 C7 O4 178.2(3)
C5 C6 C7 C8 -1.0(5)
O4 C7 C8 C9 -178.5(3)
C6 C7 C8 C9 0.7(5)
C7 C8 C9 C4 0.2(5)
C5 C4 C9 C8 -0.9(5)
C3 C4 C9 C8 -179.6(3)
C11 C2 C12 C13 41.0(4)
C1 C2 C12 C13 172.8(3)
C3 C2 C12 C13 -92.8(3)
C11 C2 C12 C17 -143.5(3)
C1 C2 C12 C17 -11.7(4)
C3 C2 C12 C17 82.7(3)
C17 C12 C13 C14 -0.6(5)
C2 C12 C13 C14 175.1(3)
C12 C13 C14 C15 0.8(5)
C13 C14 C15 C16 -0.4(5)
C14 C15 C16 C17 -0.2(5)
C15 C16 C17 C12 0.4(5)
C13 C12 C17 C16 0.0(4)
C2 C12 C17 C16 -175.6(3)
O3 S1 C18 C19 27.4(3)
O2 S1 C18 C19 161.8(3)
N1 S1 C18 C19 -86.6(3)
O3 S1 C18 C23 -153.4(2)
O2 S1 C18 C23 -19.0(3)
N1 S1 C18 C23 92.6(3)
C23 C18 C19 C20 1.0(5)
S1 C18 C19 C20 -179.8(3)
C18 C19 C20 C21 0.1(5)
C19 C20 C21 C22 -0.7(5)
C19 C20 C21 C24 178.7(3)
C20 C21 C22 C23 0.3(5)
C24 C21 C22 C23 -179.1(3)
C21 C22 C23 C18 0.7(5)
C19 C18 C23 C22 -1.4(5)
S1 C18 C23 C22 179.4(2)
